data_2102054
loop_
_publ_author_name
'Ohhara, Takashi'
'Harada, Jun'
'Ohashi, Yuji'
'Tanaka, Ichiro'
'Kumazawa, Shintaro'
'Niimura, Nobuo'

_publ_section_title
;
Direct Observation of Deuterium Migration in Crystalline-State
Reaction by Single Crystal Neutron Diffraction II.
3-1 Photoisomerization of a Cobaloxime Complex
;
_journal_issue 2
_journal_name_full 'Acta Crystallographica, Section B'
_journal_page_first 245
_journal_page_last 253
_journal_paper_doi 10.1107/S0108768199012008
_journal_volume 56
_journal_year 2000
_chemical_formula_iupac '[Co (C4 D7 N2 O2)2 (C4 H4 D2 N) (C8 D11 N1)]'
_chemical_formula_sum 'C20 H4 Co D27 N6 O4'
_chemical_formula_weight 504.00
_chemical_name_systematic
;
(3-cyanopropyl)[(R)-1-phenylethylamine]cobaloxime
;
_space_group_IT_number 4
_symmetry_cell_setting monoclinic
_symmetry_space_group_name_Hall 'P 2yb'
_symmetry_space_group_name_H-M 'P 1 21 1'
_audit_creation_method SHELXL
_cell_angle_alpha 90.000(5)
_cell_angle_beta 99.9540(10)
_cell_angle_gamma 90.000(5)
_cell_formula_units_Z 2
_cell_length_a 9.15790(10)
_cell_length_b 13.9694(2)
_cell_length_c 9.27570(10)
_cell_measurement_reflns_used 'not refined'
_cell_measurement_temperature 293(2)
_cell_volume 1168.78(2)
_computing_cell_refinement 'local program'
_computing_data_collection 'local program'
_computing_data_reduction 'local program'
_computing_molecular_graphics 'ORTEP-III (Burnet & Johnson, 1996)'
_computing_structure_refinement 'SHELXL-93 (Sheldrick, 1993)'
_computing_structure_solution 'initial structure was determined by X-ray'
_diffrn_ambient_temperature 293(2)
_diffrn_measurement_device BIX-I
_diffrn_measurement_method '0.2deg \w step scan'
_diffrn_radiation_monochromator 'bent Si crystal'
_diffrn_radiation_probe neutron
_diffrn_radiation_source 'JRR-3M atomic reactor'
_diffrn_radiation_type Neutron
_diffrn_radiation_wavelength 1.060
_diffrn_reflns_av_R_equivalents .0676
_diffrn_reflns_av_sigmaI/netI .0438
_diffrn_reflns_limit_h_max 9
_diffrn_reflns_limit_h_min -11
_diffrn_reflns_limit_k_max 1
_diffrn_reflns_limit_k_min -14
_diffrn_reflns_limit_l_max 10
_diffrn_reflns_limit_l_min -11
_diffrn_reflns_number 2540
_diffrn_reflns_theta_max 43.37
_diffrn_reflns_theta_min 3.33
_diffrn_standards_decay_% 0
_diffrn_standards_interval_count 0
_diffrn_standards_interval_time .
_diffrn_standards_number 0
_exptl_absorpt_coefficient_mu .000
_exptl_absorpt_correction_type none
_exptl_crystal_colour red
_exptl_crystal_density_diffrn 1.359
_exptl_crystal_density_method 'not measured'
_exptl_crystal_description plate
_exptl_crystal_F_000 504
_exptl_crystal_size_max 3.5
_exptl_crystal_size_mid 3.5
_exptl_crystal_size_min .7
_refine_diff_density_max .146
_refine_diff_density_min -.109
_refine_ls_abs_structure_details 'Flack H D (1983), Acta Cryst. A39, 876-881'
_refine_ls_abs_structure_Flack 10(10)
_refine_ls_extinction_method none
_refine_ls_goodness_of_fit_all 1.108
_refine_ls_goodness_of_fit_obs 1.107
_refine_ls_hydrogen_treatment D-fourier
_refine_ls_matrix_type full
_refine_ls_number_parameters 422
_refine_ls_number_reflns 1509
_refine_ls_number_restraints 3
_refine_ls_restrained_S_all 1.106
_refine_ls_restrained_S_obs 1.106
_refine_ls_R_factor_all .1076
_refine_ls_R_factor_gt .1065
_refine_ls_shift/esd_max -.024
_refine_ls_shift/esd_mean .003
_refine_ls_structure_factor_coef Fsqd
_refine_ls_weighting_details 'w=1/[s^2^(Fo^2^)+( 0.2366P)^2^+0.1440P] where P=(Fo^2^+2Fc^2^)/3'
_refine_ls_weighting_scheme calc
_refine_ls_wR_factor_ref .2853
_reflns_number_observed 1497
_reflns_number_total 1509
_reflns_observed_criterion >2sigma(I)
_cod_data_source_file se0292.cif
_cod_depositor_comments
;
The following automatic conversions were performed:
'_symmetry_cell_setting' value 'Monoclinic' changed to 'monoclinic'
according to '/home/saulius/struct/CIF-dictionaries/cif_core.dic'
dictionary named 'cif_core.dic' version 2.4.1 from 2010-06-29.

Automatic conversion script
Id: cif_fix_enum 1527 2010-12-29 10:47:43Z saulius 

The following automatic conversions were performed:

'_refine_ls_weighting_scheme' value 'calc w=1/[s^2^(Fo^2^)+(
0.2366P)^2^+0.1440P] where P=(Fo^2^+2Fc^2^)/3' was changed to 'calc'.
New tag '_refine_ls_weighting_details' was created. The value of the
new tag was set to 'w=1/[s^2^(Fo^2^)+( 0.2366P)^2^+0.1440P] where
P=(Fo^2^+2Fc^2^)/3'.

Automatic conversion script
Id: cif_fix_values 3143 2015-03-26 13:38:13Z robertas 
;
_cod_original_sg_symbol_H-M 'P 21'
_cod_database_code 2102054

loop_
_symmetry_equiv_pos_as_xyz
'x, y, z'
'-x, y+1/2, -z'

loop_
_atom_site_aniso_label
_atom_site_aniso_U_11
_atom_site_aniso_U_22
_atom_site_aniso_U_33
_atom_site_aniso_U_12
_atom_site_aniso_U_13
_atom_site_aniso_U_23
O1 .0614(15) .049(2) .0561(15) -.0044(14) .0150(13) .0004(14)
O2 .0556(15) .091(2) .053(2) -.015(2) .0166(13) .012(2)
O3 .060(2) .090(3) .065(2) -.002(2) .0156(15) .009(2)
O4 .0667(15) .057(2) .068(2) -.0070(14) .0348(12) .0125(14)
N1 .0499(8) .0512(10) .0527(9) .0039(8) .0073(8) .0045(8)
N2 .0683(10) .0405(10) .0462(9) -.0026(9) -.0013(9) .0024(8)
N3 .0480(8) .0452(10) .0529(9) -.0006(7) .0129(7) .0023(8)
N4 .0542(8) .0496(10) .0436(8) -.0018(8) .0088(7) .0054(8)
N5 .0689(11) .0454(11) .0571(10) -.0014(9) .0039(9) -.0036(9)
DN5A .097(3) .134(4) .077(2) -.019(3) .005(2) .000(3)
DN5B .120(3) .070(2) .091(3) -.006(2) .009(2) -.017(2)
C1 .0513(12) .0386(13) .068(2) .0000(11) .0024(12) -.0041(12)
C2 .0686(15) .0419(14) .0457(13) .0066(12) -.0004(12) .0045(11)
C3 .0548(12) .0506(14) .0489(12) -.0089(12) .0022(11) .0054(12)
C4 .0577(13) .0335(12) .0601(15) .0011(11) .0006(12) -.0024(11)
C5 .0546(13) .057(2) .091(2) .0183(13) .0131(15) .015(2)
D5A .113(3) .187(5) .238(5) .066(3) .099(3) .104(4)
D5B .087(2) .209(6) .112(4) .067(3) -.048(2) -.024(4)
D5C .100(3) .068(2) .197(6) .030(2) -.015(3) -.023(3)
C6 .079(2) .057(2) .060(2) -.007(2) -.0167(15) .0179(13)
D6A .123(4) .210(4) .155(3) .026(4) .030(3) .126(3)
D6B .301(9) .103(3) .128(4) .066(5) .046(5) .060(3)
D6C .196(5) .139(4) .089(3) -.050(4) -.043(3) .045(3)
C7 .0600(14) .062(2) .077(2) .0144(14) -.0055(15) -.003(2)
D7A .131(3) .514(11) .276(6) .175(4) .121(3) .262(6)
D7B .084(2) .108(4) .414(13) .037(2) .075(4) .021(6)
D7C .073(3) .231(5) .623(12) -.007(4) .012(5) -.286(5)
C8 .072(2) .088(2) .059(2) -.008(2) -.0075(15) .0343(15)
D8A .107(3) .178(4) .155(3) .016(3) .046(2) .111(2)
D8B .185(4) .152(4) .127(3) -.067(4) -.071(3) .084(3)
D8C .212(5) .080(3) .116(3) .067(3) .056(3) .038(2)
C9 .0684(15) .053(2) .0571(15) -.0078(14) .0033(13) -.0056(13)
D9 .088(2) .089(2) .058(2) -.020(2) -.005(2) .007(2)
C10 .111(3) .049(2) .086(2) -.006(2) -.024(2) -.003(2)
D10A .191(5) .082(3) .080(3) .027(3) -.009(3) -.028(2)
D10B .203(7) .082(3) .098(3) -.008(4) -.005(4) .000(3)
D10C .136(4) .095(3) .153(5) -.032(3) -.009(4) -.006(3)
C11 .0645(14) .058(2) .0576(14) -.0096(13) .0163(11) -.0123(13)
C12 .0603(15) .091(2) .061(2) .000(2) .0126(13) -.010(2)
D12 .088(2) .165(5) .081(2) .012(3) .037(2) .027(3)
C13 .068(2) .105(3) .067(2) .007(2) -.002(2) .001(2)
D13 .064(2) .180(5) .143(4) .029(3) .024(2) .013(4)
C14 .074(2) .078(2) .085(2) .002(2) -.015(2) .000(2)
D14 .124(3) .110(4) .145(4) .031(3) -.055(3) .003(4)
C15 .094(2) .081(2) .056(2) .008(2) .012(2) .000(2)
D15 .134(4) .135(4) .071(2) .031(3) .023(2) .023(3)
C16 .073(2) .080(2) .0442(14) -.001(2) .0118(13) .0015(14)
D16 .095(2) .145(4) .068(2) .025(3) .015(2) -.001(3)
C17 .0383(12) .057(2) .0324(12) -.0010(13) .0033(10) -.0044(12)
D17 .064(2) .054(2) .098(3) -.004(2) .019(2) -.003(2)
C18 .0428(13) .052(2) .070(2) -.0077(13) .0046(14) .000(2)
C19 .086(2) .061(2) .050(2) -.019(2) .011(2) -.011(2)
C20 .120(3) .064(2) .060(2) -.009(2) .000(2) -.032(2)
N6 .0652(14) .075(2) .089(2) -.0053(14) .0159(13) -.008(2)

loop_
_atom_site_label
_atom_site_fract_x
_atom_site_fract_y
_atom_site_fract_z
_atom_site_U_iso_or_equiv
_atom_site_thermal_displace_type
_atom_site_calc_flag
_atom_site_refinement_flags
_atom_site_occupancy
_atom_site_disorder_group
_atom_site_type_symbol
Co1 .7668 .5571 .9804 .0573(14) Uiso d . 1 . Co
O1 .4865 .5580 1.0773 .0548(9) Uani d . 1 . O
O2 .8499 .6593 .7428 .0657(11) Uani d . 1 . O
O3 1.0478 .5536 .8825 .0713(12) Uani d . 1 . O
O4 .6759 .4461 1.2081 .0610(9) Uani d . 1 . O
N1 .5682 .5933 .9817 .0515(5) Uani d . 1 . N
N2 .7441 .6458 .8234 .0530(6) Uani d . 1 . N
N3 .9675 .5219 .9828 .0482(5) Uani d . 1 . N
N4 .7874 .4675 1.1354 .0491(5) Uani d . 1 . N
N5 .7161 .4452 .8329 .0580(6) Uani d . 1 . N
DN5A .7579(5) .4683(5) .7409(5) .104(2) Uani d . 1 . D
DN5B .7850(6) .3914(3) .8750(5) .095(2) Uani d . 1 . D
C1 .5122 .6592 .8903 .0535(8) Uani d . 1 . C
C2 .6145 .6885 .7933 .0533(8) Uani d . 1 . C
C3 1.0246 .4609 1.0822 .0522(8) Uani d . 1 . C
C4 .9199 .4294 1.1734 .0516(8) Uani d . 1 . C
C5 .3584 .6992 .8810 .0677(10) Uani d . 1 . C
D5A .2986(6) .6642(6) .9520(9) .171(3) Uani d . 1 . D
D5B .3002(5) .6941(6) .7705(6) .144(2) Uani d . 1 . D
D5C .3585(6) .7746(4) .8894(9) .126(2) Uani d . 1 . D
C6 .5725 .7558 .6689 .0687(10) Uani d . 1 . C
D6A .6632(8) .7722(5) .6204(7) .162(2) Uani d . 1 . D
D6B .5270(12) .8229(5) .7010(8) .176(4) Uani d . 1 . D
D6C .4893(9) .7252(5) .5917(6) .149(2) Uani d . 1 . D
C7 1.1808 .4246 1.0956 .0685(10) Uani d . 1 . C
D7A 1.2244(7) .4374(10) 1.0082(10) .297(4) Uani d . 1 . D
D7B 1.1892(6) .3574(6) 1.1084(15) .198(5) Uani d . 1 . D
D7C 1.2508(7) .4588(7) 1.1470(16) .315(4) Uani d . 1 . D
C8 .9574 .3623 1.2996 .0751(10) Uani d . 1 . C
D8A .8713(6) .3468(5) 1.3549(6) .144(2) Uani d . 1 . D
D8B 1.0424(9) .3819(5) 1.3685(7) .167(2) Uani d . 1 . D
D8C .9991(8) .2952(4) 1.2641(6) .133(2) Uani d . 1 . D
C9 .5627 .4052 .7849 .0603(9) Uani d . 1 . C
D9 .5152(5) .4052(3) .8860(4) .0806(12) Uani d . 1 . D
C10 .5746 .3017 .7279 .0870(13) Uani d . 1 . C
D10A .6241(8) .3013(4) .6324(6) .122(2) Uani d . 1 . D
D10B .6415(10) .2598(4) .8116(7) .131(3) Uani d . 1 . D
D10C .4633(8) .2721(5) .7020(9) .132(2) Uani d . 1 . D
C11 .4683 .4666 .6697 .0593(8) Uani d . 1 . C
C12 .3252 .4908 .6838 .0705(11) Uani d . 1 . C
D12 .2800(5) .4742(5) .7786(5) .109(2) Uani d . 1 . D
C13 .2329 .5398 .5741 .0817(13) Uani d . 1 . C
D13 .1176(5) .5589(6) .5848(7) .128(2) Uani d . 1 . D
C14 .2845 .5683 .4515 .0823(13) Uani d . 1 . C
D14 .2070(7) .6102(5) .3697(7) .136(2) Uani d . 1 . D
C15 .4289 .5449 .4354 .0770(12) Uani d . 1 . C
D15 .4693(7) .5678(5) .3359(5) .113(2) Uani d . 1 . D
C16 .5187 .4945 .5437 .0656(10) Uani d . 1 . C
D16 .6302(5) .4751(5) .5230(5) .102(2) Uani d . 1 . D
C17 .8276 .6692 1.1215 .0430(8) Uani d P .8432(2) 1 C
D17 .7384(5) .7208(3) 1.0835(6) .0712(13) Uani d P .8432(2) 1 D
C18 .9645 .7151 1.0899 .0557(10) Uani d P .8432(2) 1 C
C19 .8433 .6484 1.2834 .0656(12) Uani d P .8432(2) 1 C
H19A .9262 .5966 1.3119 .100 Uiso d P .4346(4) 1 H
D19A .9262 .5966 1.3119 .100 Uiso d P .4087(4) 1 D
H19B .7434 .6195 1.3045 .100 Uiso d P .4026(4) 1 H
D19B .7434 .6195 1.3045 .100 Uiso d P .4407(4) 1 D
C20 .8825 .7373 1.3808 .0829(14) Uani d P .8432(2) 1 C
H20A .9832(11) .7641(8) 1.3721(11) .089(2) Uiso d P .8432(2) 1 H
H20B .8078(13) .7880(10) 1.3633(14) .105(3) Uiso d P .8432(2) 1 H
H20C .8841(19) .7253(14) 1.4809(19) .141(5) Uiso d P .8432(2) 1 H
N6 1.0694 .7546 1.0676 .0761(10) Uani d P .8432(2) 1 N
C17B .8794 .6497 1.1592 .050 Uiso d P .0686(4) 2 C
D17B .9408 .6132 1.2373 .060 Uiso d P .0686(4) 2 D
C18B .9637 .7152 1.0896 .050 Uiso d P .0686(4) 2 C
C19B .7791 .7051 1.2094 .022(5) Uiso d P .0686(4) 2 C
C20B .8390 .7608 1.3600 .031(6) Uiso d P .0686(4) 2 C
N6B 1.0386 .7689 1.0359 .084(11) Uiso d P .0686(4) 2 N
C17C .8280 .6682 1.1224 .050 Uiso d P .0882(4) 3 C
H17C .9220 .6929 1.1039 .060 Uiso calc PR .0882(4) 3 H
H17D .7554 .7189 1.0989 .060 Uiso calc PR .0882(4) 3 H
C19C .8440 .6474 1.2845 .050 Uiso d P .0882(4) 3 C
H19E .9212 .5999 1.3111 .060 Uiso calc PR .0882(4) 3 H
H19F .7519 .6204 1.3043 .060 Uiso calc PR .0882(4) 3 H
C20C .8825 .7373 1.3808 .050 Uiso d P .0882(4) 3 C
D20G .7958 .7783 1.3689 .060 Uiso d P .0882(4) 3 D
D20H .9030 .7173 1.4824 .060 Uiso d P .0882(4) 3 D
C18C .9993 .7900 1.3530 .062(8) Uiso d P .0882(4) 3 C
N6C 1.0792 .8332 1.3093 .095(10) Uiso d P .0882(4) 3 N

loop_
_atom_type_symbol
_atom_type_description
_atom_type_scat_dispersion_real
_atom_type_scat_source
C C .66484 'International Tables Vol C Tables 4.4.4.1'
H H -.37409 'International Tables Vol C Tables 4.4.4.1'
N N .936 'International Tables Vol C Tables 4.4.4.1'
O O .5803 'International Tables Vol C Tables 4.4.4.1'
Co Co .278 'International Tables Vol C Tables 4.4.4.1'
D D .6674 'International Tables Vol C Tables 4.4.4.1'

loop_
_geom_angle_atom_site_label_1
_geom_angle_atom_site_label_2
_geom_angle_atom_site_label_3
_geom_angle
N1 Co1 N4 98.159(3)
N1 Co1 N2 81.498(3)
N4 Co1 N2 179.2
N1 Co1 N3 178.9
N4 Co1 N3 81.404(3)
N2 Co1 N3 98.953(3)
N1 Co1 C17C 87.125(4)
N4 Co1 C17C 91.8540(10)
N2 Co1 C17C 88.867(2)
N3 Co1 C17C 91.830(4)
N1 Co1 C17 86.969(3)
N4 Co1 C17 92.276(2)
N2 Co1 C17 88.444(2)
N3 Co1 C17 91.989(4)
N1 Co1 N5 95.729(4)
N4 Co1 N5 89.0960(10)
N2 Co1 N5 90.204(2)
N3 Co1 N5 85.327(3)
C17C Co1 N5 176.8
C17 Co1 N5 176.8
N1 Co1 C17B 99.387(3)
N4 Co1 C17B 81.069(2)
N2 Co1 C17B 99.710(2)
N3 Co1 C17B 79.507(3)
N5 Co1 C17B 162.9710(10)
C1 N1 O1 119.221(4)
C1 N1 Co1 117.287(3)
O1 N1 Co1 123.388(3)
C2 N2 O2 122.195(3)
C2 N2 Co1 115.773(4)
O2 N2 Co1 121.899(2)
C3 N3 O3 120.153(2)
C3 N3 Co1 116.668(3)
O3 N3 Co1 123.089(3)
C4 N4 O4 121.218(2)
C4 N4 Co1 115.946(3)
O4 N4 Co1 122.777(3)
DN5B N5 DN5A 104.6(4)
DN5B N5 C9 109.0(3)
DN5A N5 C9 109.1(3)
DN5B N5 Co1 104.5(3)
DN5A N5 Co1 103.5(3)
C9 N5 Co1 124.408(3)
N1 C1 C2 112.181(3)
N1 C1 C5 124.220(3)
C2 C1 C5 123.573(2)
N2 C2 C1 113.114(2)
N2 C2 C6 123.700(3)
C1 C2 C6 123.113(3)
N3 C3 C4 112.794(3)
N3 C3 C7 122.789(3)
C4 C3 C7 124.372(2)
N4 C4 C3 113.107(3)
N4 C4 C8 122.719(3)
C3 C4 C8 124.163(2)
D5A C5 D5C 114.4(6)
D5A C5 D5B 110.0(5)
D5C C5 D5B 97.5(6)
D5A C5 C1 112.1(4)
D5C C5 C1 112.2(3)
D5B C5 C1 109.6(3)
D6A C6 D6C 109.7(6)
D6A C6 D6B 107.6(7)
D6C C6 D6B 105.8(7)
D6A C6 C2 110.9(4)
D6C C6 C2 109.5(4)
D6B C6 C2 113.1(4)
D7C C7 D7B 116.0(8)
D7C C7 D7A 89.2(11)
D7B C7 D7A 104.4(11)
D7C C7 C3 117.3(6)
D7B C7 C3 113.6(4)
D7A C7 C3 112.8(5)
D8B C8 D8A 109.3(5)
D8B C8 D8C 99.3(6)
D8A C8 D8C 108.0(5)
D8B C8 C4 113.2(4)
D8A C8 C4 115.3(3)
D8C C8 C4 110.5(3)
D9 C9 N5 103.6(2)
D9 C9 C11 109.8(2)
N5 C9 C11 112.769(3)
D9 C9 C10 110.6(3)
N5 C9 C10 109.270(4)
C11 C9 C10 110.608(4)
D10A C10 D10B 109.1(6)
D10A C10 D10C 109.4(6)
D10B C10 D10C 110.4(6)
D10A C10 C9 110.8(3)
D10B C10 C9 109.1(3)
D10C C10 C9 108.1(4)
C12 C11 C16 118.108(2)
C12 C11 C9 120.377(2)
C16 C11 C9 121.378(2)
D12 C12 C11 122.5(3)
D12 C12 C13 116.2(3)
C11 C12 C13 121.301(3)
D13 C13 C14 118.4(4)
D13 C13 C12 121.5(4)
C14 C13 C12 120.065(2)
D14 C14 C13 116.8(4)
D14 C14 C15 123.8(4)
C13 C14 C15 119.487(2)
D15 C15 C16 121.1(3)
D15 C15 C14 119.0(3)
C16 C15 C14 119.962(3)
D16 C16 C15 116.9(3)
D16 C16 C11 122.1(3)
C15 C16 C11 121.036(2)
D17 C17 C18 105.0(2)
D17 C17 C19 112.5(3)
C18 C17 C19 109.950(2)
D17 C17 Co1 101.0(2)
C18 C17 Co1 110.431(3)
C19 C17 Co1 117.061(3)
N6 C18 C17 177.041(2)
D19A C19 D19B 107.705(2)
D19A C19 C17 108.853(4)
D19B C19 C17 108.851(3)
D19A C19 C20 108.849(2)
D19B C19 C20 108.849(4)
C17 C19 C20 113.575(4)
D17B C17B C19B 112.528(4)
D17B C17B C18B 112.528(2)
C19B C17B C18B 104.116(2)
D17B C17B Co1 112.5230(10)
C19B C17B Co1 109.777(3)
C18B C17B Co1 104.780(3)
N6B C18B C17B 177.3650(10)
C17B C19B C20B 115.338(2)
C19C C17C Co1 117.499(3)
C17C C19C C20C 113.033(4)
D20H C20C D20G 107.392(4)
D20H C20C C18C 108.282(3)
D20G C20C C18C 108.2790(10)
D20H C20C C19C 108.281(4)
D20G C20C C19C 108.282(4)
C18C C20C C19C 116.016(3)
N6C C18C C20C 168.566(2)

loop_
_geom_bond_atom_site_label_1
_geom_bond_atom_site_label_2
_geom_bond_distance
Co1 N1 1.8898000
Co1 N4 1.89090(10)
Co1 N2 1.89590(10)
Co1 N3 1.89900(10)
Co1 C17C 2.05000(10)
Co1 C17 2.05510(10)
Co1 N5 2.07640(10)
Co1 C17B 2.21270(10)
O1 N1 1.3486000
O2 N2 1.3356000
O3 N3 1.3561000
O4 N4 1.3509000
N1 C1 1.29570(10)
N2 C2 1.3145000
N3 C3 1.29730(10)
N4 C4 1.31610(10)
N5 DN5B 1.015(5)
N5 DN5A 1.045(5)
N5 C9 1.5059000
C1 C2 1.4650000
C1 C5 1.5038000
C2 C6 1.48650(10)
C3 C4 1.4523000
C3 C7 1.5025000
C4 C8 1.49260(10)
C5 D5A 1.048(8)
C5 D5C 1.056(5)
C5 D5B 1.073(5)
C6 D6A 1.036(7)
C6 D6C 1.043(7)
C6 D6B 1.089(8)
C7 D7C .873(9)
C7 D7B .947(8)
C7 D7A .980(9)
C8 D8B .957(7)
C8 D8A 1.035(6)
C8 D8C 1.085(6)
C9 D9 1.100(4)
C9 C11 1.51840(10)
C9 C10 1.54980(10)
C10 D10A 1.063(7)
C10 D10B 1.076(7)
C10 D10C 1.088(7)
C11 C12 1.3813000
C11 C16 1.3847000
C12 D12 1.060(5)
C12 C13 1.38600(10)
C13 D13 1.110(5)
C13 C14 1.3641000
C14 D14 1.111(6)
C14 C15 1.3951000
C15 D15 1.099(5)
C15 C16 1.37680(10)
C16 D16 1.105(5)
C17 D17 1.101(4)
C17 C18 1.48180(10)
C17 C19 1.5118000
C18 N6 1.1571000
C19 D19A 1.0487000
C19 D19B 1.0487000
C19 C20 1.54120(10)
C17B D17B .9800000
C17B C19B 1.34440(10)
C17B C18B 1.42210(10)
C18B N6B 1.18300(10)
C19B C20B 1.61020(10)
C17C C19C 1.5134000
C19C C20C 1.54610(10)
C20C D20H .9700000
C20C D20G .9700000
C20C C18C 1.35940(10)
C18C N6C 1.0800000
